data_2213704
loop_
_publ_author_name
'Ferreira, Valquiria B. N.'
'Bortoluzzi, Adailton J.'
'Kirby, Anthony J.'
'Nome, Faruk'

_publ_section_title
;
 2-Allyloxy-5-chlorobenzoic acid
;
_journal_coeditor_code BT2372
_journal_issue 6
_journal_name_full 'Acta Crystallographica Section E'
_journal_page_first o2981
_journal_page_last o2981
_journal_paper_doi 10.1107/S1600536807024762
_journal_volume 63
_journal_year 2007
_chemical_formula_iupac 'C10 H9 Cl O3'
_chemical_formula_moiety 'C10 H9 Cl O3'
_chemical_formula_sum 'C10 H9 Cl O3'
_chemical_formula_weight 212.62
_chemical_name_systematic
;
2-Allyloxy-5-chlorobenzoic acid
;
_space_group_IT_number 14
_space_group_name_Hall '-P 2ybc'
_symmetry_cell_setting monoclinic
_symmetry_space_group_name_Hall '-P 2ybc'
_symmetry_space_group_name_H-M 'P 1 21/c 1'
_atom_sites_solution_hydrogens geom
_atom_sites_solution_primary direct
_atom_sites_solution_secondary difmap
_audit_creation_method SHELXL97
_cell_angle_alpha 90.00
_cell_angle_beta 98.469(3)
_cell_angle_gamma 90.00
_cell_formula_units_Z 4
_cell_length_a 8.8000(10)
_cell_length_b 15.201(2)
_cell_length_c 7.3720(10)
_cell_measurement_reflns_used 25
_cell_measurement_temperature 293(2)
_cell_measurement_theta_max 17.10
_cell_measurement_theta_min 5.59
_cell_volume 975.4(2)
_computing_cell_refinement 'SET4 in CAD-4 EXPRESS'
_computing_data_collection 'CAD-4 EXPRESS (Enraf--Nonius, 1994)'
_computing_data_reduction 'HELENA (Spek, 1996)'
_computing_molecular_graphics
;
PLATON (Spek, 2003) and Mercury (Macrae <i>et al.</i>,  2006)
;
_computing_publication_material SHELXL97
_computing_structure_refinement 'SHELXL97 (Sheldrick, 1997)'
_computing_structure_solution 'SIR97 (Altomare <i>et al.</i>,  1999)'
_diffrn_ambient_temperature 293(2)
_diffrn_measured_fraction_theta_full 1.000
_diffrn_measured_fraction_theta_max 1.000
_diffrn_measurement_device_type 'Enraf--Nonius CAD-4'
_diffrn_measurement_method \w/2\q
_diffrn_radiation_monochromator graphite
_diffrn_radiation_source 'fine-focus sealed tube'
_diffrn_radiation_type MoK\a
_diffrn_radiation_wavelength 0.71069
_diffrn_reflns_av_R_equivalents 0.0175
_diffrn_reflns_av_sigmaI/netI 0.0215
_diffrn_reflns_limit_h_max 0
_diffrn_reflns_limit_h_min -10
_diffrn_reflns_limit_k_max 18
_diffrn_reflns_limit_k_min 0
_diffrn_reflns_limit_l_max 8
_diffrn_reflns_limit_l_min -8
_diffrn_reflns_number 1848
_diffrn_reflns_theta_full 25.06
_diffrn_reflns_theta_max 25.06
_diffrn_reflns_theta_min 2.34
_diffrn_standards_decay_% 1
_diffrn_standards_interval_count 200
_diffrn_standards_number 3
_exptl_absorpt_coefficient_mu 0.367
_exptl_absorpt_correction_type none
_exptl_crystal_colour colourless
_exptl_crystal_density_diffrn 1.448
_exptl_crystal_density_method 'not measured'
_exptl_crystal_description 'irregular block'
_exptl_crystal_F_000 440
_exptl_crystal_size_max 0.47
_exptl_crystal_size_mid 0.26
_exptl_crystal_size_min 0.16
_refine_diff_density_max 0.395
_refine_diff_density_min -0.287
_refine_ls_extinction_method none
_refine_ls_goodness_of_fit_ref 1.064
_refine_ls_hydrogen_treatment constr
_refine_ls_matrix_type full
_refine_ls_number_parameters 127
_refine_ls_number_reflns 1732
_refine_ls_number_restraints 0
_refine_ls_restrained_S_all 1.064
_refine_ls_R_factor_all 0.0585
_refine_ls_R_factor_gt 0.0441
_refine_ls_shift/su_max 0.000
_refine_ls_shift/su_mean 0.000
_refine_ls_structure_factor_coef Fsqd
_refine_ls_weighting_details 'calc w = 1/[\s^2^(Fo^2^)+(0.0689P)^2^+0.372P] where P=(Fo^2^+2Fc^2^)/3'
_refine_ls_weighting_scheme calc
_refine_ls_wR_factor_gt 0.1164
_refine_ls_wR_factor_ref 0.1246
_reflns_number_gt 1405
_reflns_number_total 1732
_reflns_threshold_expression I>2\s(I)
_cod_data_source_file bt2372.cif
_cod_data_source_block I
_cod_original_sg_symbol_H-M 'P 21/c'
_cod_database_code 2213704
_cod_database_fobs_code 2213704

loop_
_symmetry_equiv_pos_as_xyz
'x, y, z'
'-x, y+1/2, -z+1/2'
'-x, -y, -z'
'x, -y-1/2, z-1/2'

loop_
_atom_site_type_symbol
_atom_site_label
_atom_site_fract_x
_atom_site_fract_y
_atom_site_fract_z
_atom_site_U_iso_or_equiv
_atom_site_adp_type
_atom_site_calc_flag
_atom_site_refinement_flags
_atom_site_occupancy
C C1 0.0102(3) 0.14496(14) 0.5102(3) 0.0390(5) Uani d . 1
C C2 0.1059(2) 0.09010(13) 0.4234(3) 0.0368(5) Uani d . 1
C C3 0.2527(3) 0.07040(14) 0.5121(3) 0.0400(5) Uani d . 1
H H3 0.3161 0.0334 0.4562 0.048 Uiso calc R 1
C C4 0.3046(3) 0.10546(15) 0.6823(3) 0.0426(5) Uani d . 1
C C5 0.2134(3) 0.16168(16) 0.7646(3) 0.0522(6) Uani d . 1
H H5 0.2504 0.1864 0.8779 0.063 Uiso calc R 1
C C6 0.0676(3) 0.18149(16) 0.6798(3) 0.0500(6) Uani d . 1
H H6 0.0066 0.2197 0.7363 0.060 Uiso calc R 1
C C7 0.0576(2) 0.05211(14) 0.2379(3) 0.0386(5) Uani d . 1
O O1 0.1500(2) -0.00428(13) 0.1857(2) 0.0702(6) Uani d . 1
H H1 0.1171 -0.0215 0.0586 0.084 Uiso d R 1
O O2 -0.0616(2) 0.07367(13) 0.1405(2) 0.0694(6) Uani d . 1
O O3 -0.13381(18) 0.15949(11) 0.4243(2) 0.0472(4) Uani d . 1
C C8 -0.2398(3) 0.20355(17) 0.5228(3) 0.0486(6) Uani d . 1
H H8A -0.2133 0.2654 0.5364 0.058 Uiso calc R 1
H H8B -0.2356 0.1781 0.6441 0.058 Uiso calc R 1
C C9 -0.3964(3) 0.19380(16) 0.4193(3) 0.0495(6) Uani d . 1
H H9 -0.4751 0.2238 0.4642 0.059 Uiso calc R 1
C C10 -0.4343(3) 0.14708(17) 0.2713(3) 0.0551(6) Uani d . 1
H H10A -0.3595 0.1159 0.2214 0.066 Uiso calc R 1
H H10B -0.5362 0.1449 0.2157 0.066 Uiso calc R 1
Cl Cl1 0.48749(7) 0.07853(4) 0.79134(8) 0.0581(3) Uani d . 1

loop_
_atom_site_aniso_label
_atom_site_aniso_U_11
_atom_site_aniso_U_22
_atom_site_aniso_U_33
_atom_site_aniso_U_12
_atom_site_aniso_U_13
_atom_site_aniso_U_23
C1 0.0422(11) 0.0380(11) 0.0363(11) -0.0039(9) 0.0043(9) -0.0040(8)
C2 0.0446(12) 0.0340(10) 0.0312(10) -0.0033(9) 0.0035(9) -0.0022(8)
C3 0.0463(13) 0.0368(11) 0.0365(11) -0.0008(9) 0.0043(9) -0.0032(9)
C4 0.0484(12) 0.0425(12) 0.0344(11) -0.0052(9) -0.0022(9) -0.0002(9)
C5 0.0588(15) 0.0575(15) 0.0374(12) -0.0080(11) -0.0021(11) -0.0139(11)
C6 0.0525(14) 0.0524(14) 0.0449(13) -0.0009(11) 0.0065(11) -0.0196(11)
C7 0.0421(12) 0.0396(11) 0.0334(11) 0.0025(9) 0.0028(9) -0.0051(9)
O1 0.0670(12) 0.0902(14) 0.0474(10) 0.0327(10) -0.0119(9) -0.0334(9)
O2 0.0665(12) 0.0895(14) 0.0450(10) 0.0326(10) -0.0159(9) -0.0296(9)
O3 0.0440(9) 0.0566(10) 0.0404(8) 0.0059(7) 0.0040(7) -0.0128(7)
C8 0.0501(13) 0.0502(13) 0.0466(13) 0.0038(10) 0.0108(10) -0.0117(10)
C9 0.0488(14) 0.0522(13) 0.0484(14) 0.0053(11) 0.0105(11) 0.0014(11)
C10 0.0548(14) 0.0587(15) 0.0505(14) -0.0049(12) 0.0034(11) 0.0047(11)
Cl1 0.0576(4) 0.0596(4) 0.0501(4) 0.0019(3) -0.0152(3) -0.0042(3)

loop_
_atom_type_symbol
_atom_type_description
_atom_type_scat_dispersion_real
_atom_type_scat_dispersion_imag
_atom_type_scat_source
C C 0.0033 0.0016 'International Tables Vol C Tables 4.2.6.8 and 6.1.1.4'
H H 0.0000 0.0000 'International Tables Vol C Tables 4.2.6.8 and 6.1.1.4'
O O 0.0106 0.0060 'International Tables Vol C Tables 4.2.6.8 and 6.1.1.4'
Cl Cl 0.1484 0.1585 'International Tables Vol C Tables 4.2.6.8 and 6.1.1.4'

loop_
_geom_angle_atom_site_label_1
_geom_angle_atom_site_label_2
_geom_angle_atom_site_label_3
_geom_angle
O3 C1 C6 123.2(2)
O3 C1 C2 117.89(18)
C6 C1 C2 118.9(2)
C3 C2 C1 119.37(19)
C3 C2 C7 117.91(19)
C1 C2 C7 122.72(19)
C4 C3 C2 120.3(2)
C4 C3 H3 119.8
C2 C3 H3 119.8
C5 C4 C3 120.4(2)
C5 C4 Cl1 120.26(17)
C3 C4 Cl1 119.34(18)
C4 C5 C6 120.2(2)
C4 C5 H5 119.9
C6 C5 H5 119.9
C5 C6 C1 120.7(2)
C5 C6 H6 119.6
C1 C6 H6 119.6
O2 C7 O1 122.0(2)
O2 C7 C2 122.61(19)
O1 C7 C2 115.36(19)
C7 O1 H1 110.9
C1 O3 C8 118.45(17)
O3 C8 C9 108.60(19)
O3 C8 H8A 110.0
C9 C8 H8A 110.0
O3 C8 H8B 110.0
C9 C8 H8B 110.0
H8A C8 H8B 108.4
C10 C9 C8 126.1(2)
C10 C9 H9 116.9
C8 C9 H9 116.9
C9 C10 H10A 120.0
C9 C10 H10B 120.0
H10A C10 H10B 120.0

loop_
_geom_bond_atom_site_label_1
_geom_bond_atom_site_label_2
_geom_bond_distance
C1 O3 1.349(3)
C1 C6 1.393(3)
C1 C2 1.405(3)
C2 C3 1.392(3)
C2 C7 1.488(3)
C3 C4 1.378(3)
C3 H3 0.9300
C4 C5 1.373(3)
C4 Cl1 1.738(2)
C5 C6 1.375(4)
C5 H5 0.9300
C6 H6 0.9300
C7 O2 1.225(3)
C7 O1 1.279(3)
O1 H1 0.9752
O3 C8 1.430(3)
C8 C9 1.481(3)
C8 H8A 0.9700
C8 H8B 0.9700
C9 C10 1.303(3)
C9 H9 0.9300
C10 H10A 0.9300
C10 H10B 0.9300

loop_
_cod_related_entry_id
_cod_related_entry_database
_cod_related_entry_code
1 ChemSpider 1433120
